data_4133010
loop_
_publ_author_name
'Lin, Furong'
'Yu, Jing-Lu'
'Shen, Yunjun'
'Zhang, Shuo-Qing'
'Spingler, Bernhard'
'Liu, Jiyong'
'Hong, Xin'
'Duttwyler, Simon'

_publ_section_title
;
 Palladium-Catalyzed Selective Five-Fold Cascade Arylation of the
 12-Vertex Monocarborane Anion by B-H Activation.
;
_journal_issue 42
_journal_name_full 'Journal of the American Chemical Society'
_journal_page_first 13798
_journal_page_last 13807
_journal_paper_doi 10.1021/jacs.8b07872
_journal_volume 140
_journal_year 2018
_chemical_formula_moiety '2(C3 H6 O), C8 H20 N, C31 H27 B11 Br5'
_chemical_formula_sum 'C45 H59 B11 Br5 N O2'
_chemical_formula_weight 1164.39
_space_group_crystal_system orthorhombic
_space_group_IT_number 57
_space_group_name_Hall '-P 2c 2b'
_space_group_name_H-M_alt 'P b c m'
_atom_sites_solution_hydrogens geom
_audit_creation_date 2018-06-21
_audit_creation_method
;
Olex2 1.2
(compiled 2018.05.29 svn.r3508 for OlexSys, GUI svn.r5506)
;
_cell_angle_alpha 90
_cell_angle_beta 90
_cell_angle_gamma 90
_cell_formula_units_Z 4
_cell_length_a 7.2360(3)
_cell_length_b 26.5714(13)
_cell_length_c 26.8768(9)
_cell_measurement_reflns_used 6843
_cell_measurement_temperature 137.1
_cell_measurement_theta_max 29.3397
_cell_measurement_theta_min 2.8093
_cell_volume 5167.6(4)
_computing_cell_refinement
;
CrysAlisPro, Agilent Technologies,
Version 1.171.35.11 (release 16-05-2011 CrysAlis171 .NET)
(compiled May 16 2011,17:55:39)
;
_computing_data_collection
;
CrysAlisPro, Agilent Technologies,
Version 1.171.35.11 (release 16-05-2011 CrysAlis171 .NET)
(compiled May 16 2011,17:55:39)
;
_computing_data_reduction
;
CrysAlisPro, Agilent Technologies,
Version 1.171.35.11 (release 16-05-2011 CrysAlis171 .NET)
(compiled May 16 2011,17:55:39)
;
_computing_molecular_graphics 'Olex2 (Dolomanov et al., 2009)'
_computing_publication_material 'Olex2 (Dolomanov et al., 2009)'
_computing_structure_refinement 'ShelXL (Sheldrick, 2015)'
_diffrn_ambient_temperature 137.1
_diffrn_detector_area_resol_mean 10.3592
_diffrn_measured_fraction_theta_full 0.999
_diffrn_measured_fraction_theta_max 0.999
_diffrn_measurement_details
;
#__ type_ start__ end____ width___ exp.time_
  1 omega  -53.00   38.00   1.0000   60.0000
omega____ theta____ kappa____ phi______ frames
    -       11.7808  -38.0000   60.0000 91

#__ type_ start__ end____ width___ exp.time_
  2 omega  -19.00   84.00   1.0000   60.0000
omega____ theta____ kappa____ phi______ frames
    -       11.7808   77.0000  -30.0000 103

#__ type_ start__ end____ width___ exp.time_
  3 omega  -15.00   87.00   1.0000   60.0000
omega____ theta____ kappa____ phi______ frames
    -       11.7808   38.0000 -120.0000 102
;
_diffrn_measurement_device_type 'Xcalibur, Atlas, Gemini ultra'
_diffrn_measurement_method '\w scans'
_diffrn_orient_matrix_UB_11 -0.0253518000
_diffrn_orient_matrix_UB_12 -0.0081152000
_diffrn_orient_matrix_UB_13 0.0055368000
_diffrn_orient_matrix_UB_21 -0.0082608000
_diffrn_orient_matrix_UB_22 0.0250865000
_diffrn_orient_matrix_UB_23 -0.0028416000
_diffrn_orient_matrix_UB_31 -0.0011818000
_diffrn_orient_matrix_UB_32 -0.0011816000
_diffrn_orient_matrix_UB_33 -0.0978342000
_diffrn_radiation_monochromator graphite
_diffrn_radiation_type MoK\a
_diffrn_radiation_wavelength 0.71073
_diffrn_reflns_av_R_equivalents 0.0922
_diffrn_reflns_av_unetI/netI 0.0495
_diffrn_reflns_Laue_measured_fraction_full 0.999
_diffrn_reflns_Laue_measured_fraction_max 0.999
_diffrn_reflns_limit_h_max 8
_diffrn_reflns_limit_h_min -8
_diffrn_reflns_limit_k_max 30
_diffrn_reflns_limit_k_min -32
_diffrn_reflns_limit_l_max 32
_diffrn_reflns_limit_l_min -28
_diffrn_reflns_number 32683
_diffrn_reflns_point_group_measured_fraction_full 0.999
_diffrn_reflns_point_group_measured_fraction_max 0.999
_diffrn_reflns_theta_full 25.242
_diffrn_reflns_theta_max 25.348
_diffrn_reflns_theta_min 2.815
_diffrn_source 'Enhance (Mo) X-ray Source'
_exptl_absorpt_coefficient_mu 3.925
_exptl_absorpt_correction_T_max 0.909
_exptl_absorpt_correction_T_min 0.721
_exptl_absorpt_correction_type analytical
_exptl_absorpt_process_details
;
CrysAlisPro, Agilent Technologies,
Version 1.171.35.11 (release 16-05-2011 CrysAlis171 .NET)
(compiled May 16 2011,17:55:39)
Analytical numeric absorption correction using a multifaceted crystal
			model based on expressions derived by R.C. Clark & J.S. Reid.
(Clark, R. C. & Reid, J. S. (1995). Acta Cryst. A51, 887-897)
;
_exptl_crystal_density_diffrn 1.497
_exptl_crystal_description prism
_exptl_crystal_F_000 2328
_exptl_crystal_size_max 0.5228
_exptl_crystal_size_mid 0.2115
_exptl_crystal_size_min 0.1181
_refine_diff_density_max 0.734
_refine_diff_density_min -1.153
_refine_diff_density_rms 0.117
_refine_ls_extinction_method none
_refine_ls_goodness_of_fit_ref 1.184
_refine_ls_hydrogen_treatment constr
_refine_ls_matrix_type full
_refine_ls_number_parameters 479
_refine_ls_number_reflns 4850
_refine_ls_number_restraints 204
_refine_ls_restrained_S_all 1.159
_refine_ls_R_factor_all 0.0998
_refine_ls_R_factor_gt 0.0835
_refine_ls_shift/su_max 0.001
_refine_ls_shift/su_mean 0.000
_refine_ls_structure_factor_coef Fsqd
_refine_ls_weighting_details 'w=1/[\s^2^(Fo^2^)+56.4217P] where P=(Fo^2^+2Fc^2^)/3'
_refine_ls_weighting_scheme calc
_refine_ls_wR_factor_gt 0.1537
_refine_ls_wR_factor_ref 0.1600
_reflns_Friedel_coverage 0.000
_reflns_number_gt 4032
_reflns_number_total 4850
_reflns_threshold_expression 'I > 2\s(I)'
_cod_data_source_file ja8b07872_si_005.cif
_cod_data_source_block 170602_lfr_0427_abs
_cod_database_code 4133010
_shelx_shelxl_version_number 2014/7
_chemical_oxdiff_formula c45h59b11br5n1o2
_shelx_space_group_comment
;
The symmetry employed for this shelxl refinement is uniquely defined
by the following loop, which should always be used as a source of
symmetry information in preference to the above space-group names.
They are only intended as comments.
;
_reflns_odcompleteness_completeness 99.75
_reflns_odcompleteness_iscentric 1
_reflns_odcompleteness_theta 26.32
_olex2_refinement_description
;
1. Fixed Uiso
 At 1.2 times of:
  All B(H) groups, All C(H) groups, All C(H,H) groups
 At 1.5 times of:
  All C(H,H,H) groups
2. Restrained distances
 C26B-C26 = C30-C26 = C30-C29 = C29-C28 = C28-C27 = C27-C26B
 1.41 with sigma of 0.02
 C30-C26 \\sim C28-C27 \\sim C30-C29 \\sim C29-C28
 with sigma of 0.02
3. Uiso/Uaniso restraints and constraints
C26 \\sim C26B \\sim C27 \\sim C28 \\sim C29 \\sim C30: within 4A with sigma of
0.03 and sigma for terminal atoms of 0.06
4. Rigid body (RIGU) restrains
 C9, C22, C23, C24, C25, C21
 with sigma for 1-2 distances of 0.004 and sigma for 1-3 distances of 0.004
 C3, C31, C35, C34, C33, C32
 with sigma for 1-2 distances of 0.004 and sigma for 1-3 distances of 0.004
 C20, B1, B3, B2AA, B10, B2, B8, B9
 with sigma for 1-2 distances of 0.004 and sigma for 1-3 distances of 0.004
 C15, C16, C17, C18, C19, C14
 with sigma for 1-2 distances of 0.004 and sigma for 1-3 distances of 0.004
 C26B, C26, C30, C29, C28, C27, Br5
 with sigma for 1-2 distances of 0.004 and sigma for 1-3 distances of 0.004
5. Others
 Sof(H3B)=Sof(H9B)=Sof(Br4)=Sof(Br6)=Sof(C21)=Sof(C22)=Sof(C23)=Sof(H23)=
 Sof(C24)=Sof(H24)=Sof(C25)=Sof(H25)=Sof(C31)=Sof(C32)=Sof(C33)=Sof(H33)=
 Sof(C34)=Sof(H34)=Sof(C35)=Sof(H35)=Sof(B2AA)=Sof(H2AA)=Sof(B8)=Sof(H8)=1-
 FVAR(1)
 Sof(Br5)=Sof(C20)=Sof(H20)=Sof(C26)=Sof(C27)=Sof(C28)=Sof(H28)=Sof(C29)=
 Sof(H29)=Sof(C30)=Sof(H30)=Sof(B9)=Sof(H9)=Sof(B10)=Sof(H10)=Sof(C26B)=
 Sof(H26B)=0.5*(1-FVAR(2))
 Sof(C15)=Sof(H15)=Sof(Br3)=Sof(C1)=Sof(H1)=Sof(C14)=Sof(C16)=Sof(C17)=
 Sof(H17)=Sof(C18)=Sof(H18)=Sof(C19)=Sof(H19)=Sof(B5)=Sof(H5A)=Sof(B7)=Sof(H7A)=
 0.5*FVAR(2)
 Sof(H3A)=Sof(H9A)=Sof(Br1)=Sof(Br2)=Sof(C2)=Sof(C4)=Sof(C5)=Sof(H5)=Sof(C6)=
 Sof(H6)=Sof(C7)=Sof(H7)=Sof(C8)=Sof(C10)=Sof(C11)=Sof(H11)=Sof(C12)=Sof(H12)=
 Sof(C13)=Sof(H13)=Sof(B4)=Sof(H4)=Sof(B6)=Sof(H6A)=FVAR(1)
6.a Secondary CH2 refined with riding coordinates:
 C36(H36A,H36B), C38(H38A,H38B)
6.b Aromatic/amide H refined with riding coordinates:
 C3(H3A), C3(H3B), C9(H9A), C9(H9B), C15(H15), C5(H5), C6(H6), C7(H7),
 C11(H11), C12(H12), C13(H13), C17(H17), C18(H18), C19(H19), C23(H23), C24(H24),
  C25(H25), C28(H28), C29(H29), C30(H30), C33(H33), C34(H34), C35(H35),
 C26B(H26B)
6.c Idealised Me refined as rotating group:
 C40(H40A,H40B,H40C), C42(H42A,H42B,H42C), C37(H37A,H37B,H37C), C39(H39A,H39B,
 H39C)
6.d Boron cage BH refined with riding coordinates:
 C1(H1), B4(H4), B5(H5A), B6(H6A), B7(H7A), C20(H20), B2AA(H2AA), B8(H8),
 B9(H9), B10(H10)
;
_olex2_submission_special_instructions 'No special instructions were received'

loop_
_space_group_symop_operation_xyz
'x, y, z'
'-x, -y, z+1/2'
'-x, y+1/2, -z+1/2'
'x, -y+1/2, -z'
'-x, -y, -z'
'x, y, -z-1/2'
'x, -y-1/2, z-1/2'
'-x, y-1/2, z'

loop_
_atom_site_label
_atom_site_type_symbol
_atom_site_fract_x
_atom_site_fract_y
_atom_site_fract_z
_atom_site_U_iso_or_equiv
_atom_site_adp_type
_atom_site_occupancy
_atom_site_site_symmetry_order
_atom_site_calc_flag
_atom_site_refinement_flags_posn
_atom_site_refinement_flags_adp
_atom_site_refinement_flags_occupancy
_atom_site_disorder_assembly
_atom_site_disorder_group
O1 O 0.6952(13) 0.1093(3) 0.5672(3) 0.082(3) Uani 1 1 d . . . . .
C40 C 0.9046(13) 0.0592(4) 0.6129(4) 0.057(3) Uani 1 1 d . . . . .
H40A H 0.9195 0.0232 0.6062 0.086 Uiso 1 1 calc GR . . . .
H40B H 0.9177 0.0654 0.6487 0.086 Uiso 1 1 calc GR . . . .
H40C H 0.9994 0.0782 0.5948 0.086 Uiso 1 1 calc GR . . . .
C41 C 0.7195(14) 0.0757(3) 0.5964(3) 0.043(2) Uani 1 1 d . . . . .
C42 C 0.5595(12) 0.0479(3) 0.6180(3) 0.044(2) Uani 1 1 d . . . . .
H42A H 0.5668 0.0490 0.6544 0.066 Uiso 1 1 calc GR . . . .
H42B H 0.5624 0.0129 0.6067 0.066 Uiso 1 1 calc GR . . . .
H42C H 0.4440 0.0637 0.6070 0.066 Uiso 1 1 calc GR . . . .
N1 N 0.7709(13) 0.2500 0.5000 0.036(2) Uani 1 2 d S T P . .
C36 C 0.8937(15) 0.2042(4) 0.5087(4) 0.069(3) Uani 1 1 d . . . . .
H36A H 0.8142 0.1746 0.5150 0.082 Uiso 1 1 calc R . . . .
H36B H 0.9691 0.2100 0.5389 0.082 Uiso 1 1 calc R . . . .
C37 C 1.0251(18) 0.1922(5) 0.4644(5) 0.092(4) Uani 1 1 d . . . . .
H37A H 0.9517 0.1851 0.4346 0.138 Uiso 1 1 calc GR . . . .
H37B H 1.1009 0.1628 0.4726 0.138 Uiso 1 1 calc GR . . . .
H37C H 1.1056 0.2212 0.4581 0.138 Uiso 1 1 calc GR . . . .
C38 C 0.6592(15) 0.2419(5) 0.4547(3) 0.078(4) Uani 1 1 d . . . . .
H38A H 0.7431 0.2371 0.4260 0.093 Uiso 1 1 calc R . . . .
H38B H 0.5843 0.2724 0.4482 0.093 Uiso 1 1 calc R . . . .
C39 C 0.5302(19) 0.1963(7) 0.4587(5) 0.140(8) Uani 1 1 d . . . . .
H39A H 0.4492 0.1951 0.4295 0.209 Uiso 1 1 calc GR . . . .
H39B H 0.4551 0.1992 0.4889 0.209 Uiso 1 1 calc GR . . . .
H39C H 0.6041 0.1654 0.4603 0.209 Uiso 1 1 calc GR . . . .
C3 C 0.2419(9) 0.4198(2) 0.8965(2) 0.0227(14) Uani 1 1 d . U . . .
H3A H 0.3720 0.4151 0.8962 0.027 Uiso 0.824(3) 1 calc R . . A 1
H3B H 0.1123 0.4254 0.8951 0.027 Uiso 0.176(3) 1 calc R . . A 2
C9 C 0.2434(9) 0.2546(3) 0.6643(2) 0.0237(14) Uani 1 1 d . U . . .
H9A H 0.3744 0.2569 0.6632 0.028 Uiso 0.824(3) 1 calc R . . A 1
H9B H 0.1182 0.2638 0.6588 0.028 Uiso 0.176(3) 1 calc R . . A 2
C15 C 0.2606(15) 0.5347(4) 0.7500 0.013(2) Uani 0.824(3) 2 d S TU P A 1
H15 H 0.3911 0.5308 0.7500 0.016 Uiso 0.824(3) 2 calc RS T P A 1
B1 B 0.2469(10) 0.3977(3) 0.8042(3) 0.0161(14) Uani 1 1 d . U . . .
B2 B 0.2460(10) 0.3339(3) 0.7164(3) 0.0194(15) Uani 1 1 d . U . . .
B3 B 0.2489(14) 0.4386(4) 0.7500 0.019(2) Uani 1 2 d S TU P A .
Br1 Br 0.2999(2) 0.44342(6) 0.99795(5) 0.0393(3) Uani 0.824(3) 1 d . . . A 1
Br2 Br 0.30449(19) 0.16712(4) 0.60732(5) 0.0401(3) Uani 0.824(3) 1 d . . . A 1
Br3 Br 0.3474(3) 0.63868(5) 0.7500 0.0460(5) Uani 0.824(3) 2 d S T P A 1
C1 C 0.1379(13) 0.3816(4) 0.7500 0.012(2) Uani 0.824(3) 2 d S T P A 1
H1 H -0.0168 0.3829 0.7500 0.015 Uiso 0.824(3) 2 calc RS T P A 1
C2 C 0.1392(10) 0.4132(3) 0.8530(3) 0.0133(15) Uani 0.824(3) 1 d . . . A 1
C4 C 0.1517(11) 0.4335(3) 0.9405(3) 0.0174(16) Uani 0.824(3) 1 d . . . A 1
C5 C -0.0399(12) 0.4382(3) 0.9436(3) 0.027(2) Uani 0.824(3) 1 d . . . A 1
H5 H -0.0980 0.4467 0.9742 0.032 Uiso 0.824(3) 1 calc R . . A 1
C6 C -0.1417(11) 0.4303(3) 0.9016(3) 0.0238(18) Uani 0.824(3) 1 d . . . A 1
H6 H -0.2726 0.4330 0.9028 0.029 Uiso 0.824(3) 1 calc R . . A 1
C7 C -0.0545(10) 0.4181(3) 0.8566(3) 0.0190(17) Uani 0.824(3) 1 d . . . A 1
H7 H -0.1279 0.4130 0.8278 0.023 Uiso 0.824(3) 1 calc R . . A 1
C8 C 0.1396(10) 0.2923(3) 0.6887(3) 0.0136(15) Uani 0.824(3) 1 d . . . A 1
C10 C 0.1556(11) 0.2144(3) 0.6421(3) 0.0218(18) Uani 0.824(3) 1 d . . . A 1
C11 C -0.0342(11) 0.2073(3) 0.6451(3) 0.0229(18) Uani 0.824(3) 1 d . . . A 1
H11 H -0.0910 0.1780 0.6316 0.027 Uiso 0.824(3) 1 calc R . . A 1
C12 C -0.1371(10) 0.2442(3) 0.6683(3) 0.0193(17) Uani 0.824(3) 1 d . . . A 1
H12 H -0.2675 0.2406 0.6703 0.023 Uiso 0.824(3) 1 calc R . . A 1
C13 C -0.0531(10) 0.2864(3) 0.6889(3) 0.0149(16) Uani 0.824(3) 1 d . . . A 1
H13 H -0.1279 0.3119 0.7034 0.018 Uiso 0.824(3) 1 calc R . . A 1
C14 C 0.1450(14) 0.4913(4) 0.7500 0.015(2) Uani 0.824(3) 2 d S TU P A 1
C16 C 0.1843(18) 0.5823(5) 0.7500 0.025(2) Uani 0.824(3) 2 d S TU P A 1
C17 C -0.0078(18) 0.5906(5) 0.7500 0.035(3) Uani 0.824(3) 2 d S TU P A 1
H17 H -0.0592 0.6235 0.7500 0.042 Uiso 0.824(3) 2 calc RS T P A 1
C18 C -0.1190(18) 0.5472(5) 0.7500 0.035(3) Uani 0.824(3) 2 d S TU P A 1
H18 H -0.2495 0.5510 0.7500 0.042 Uiso 0.824(3) 2 calc RS T P A 1
C19 C -0.0461(15) 0.4991(5) 0.7500 0.026(3) Uani 0.824(3) 2 d S TU P A 1
H19 H -0.1270 0.4709 0.7500 0.031 Uiso 0.824(3) 2 calc RS T P A 1
B4 B 0.4568(11) 0.4277(3) 0.7835(3) 0.0136(17) Uani 0.824(3) 1 d . . . A 1
H4 H 0.5254 0.4582 0.8055 0.016 Uiso 0.824(3) 1 calc R . . A 1
B5 B 0.4559(16) 0.3244(5) 0.7500 0.014(3) Uani 0.824(3) 2 d S T P A 1
H5A H 0.5262 0.2869 0.7500 0.017 Uiso 0.824(3) 2 calc RS T P A 1
B6 B 0.4559(11) 0.3639(3) 0.6962(3) 0.0145(18) Uani 0.824(3) 1 d . . . A 1
H6A H 0.5257 0.3527 0.6607 0.017 Uiso 0.824(3) 1 calc R . . A 1
B7 B 0.5852(18) 0.3813(5) 0.7500 0.016(3) Uani 0.824(3) 2 d S T P A 1
H7A H 0.7399 0.3811 0.7500 0.020 Uiso 0.824(3) 2 calc RS T P A 1
Br4 Br 0.1918(16) 0.1583(3) 0.6098(3) 0.080(3) Uani 0.176(3) 1 d . . . A 2
Br5 Br 0.176(2) 0.6310(3) 0.7500 0.088(5) Uani 0.176(3) 2 d S TU P A 2
Br6 Br 0.2072(13) 0.4408(4) 0.9982(3) 0.058(2) Uani 0.176(3) 1 d . . . A 2
C20 C 0.357(7) 0.372(2) 0.7500 0.021(4) Uani 0.176(3) 2 d S TU P A 2
H20 H 0.5094 0.3649 0.7500 0.025 Uiso 0.176(3) 2 calc RS T P A 2
C21 C 0.375(6) 0.2834(17) 0.6895(18) 0.036(9) Uani 0.176(3) 1 d . U . A 2
C22 C 0.334(6) 0.2055(16) 0.6469(16) 0.030(7) Uani 0.176(3) 1 d . U . A 2
C23 C 0.526(6) 0.2013(18) 0.6459(19) 0.041(10) Uani 0.176(3) 1 d . U . A 2
H23 H 0.5843 0.1746 0.6284 0.049 Uiso 0.176(3) 1 calc R . . A 2
C24 C 0.623(6) 0.2343(15) 0.6690(15) 0.030(7) Uani 0.176(3) 1 d . U . A 2
H24 H 0.7521 0.2286 0.6723 0.036 Uiso 0.176(3) 1 calc R . . A 2
C25 C 0.548(6) 0.2790(16) 0.6899(15) 0.030(7) Uani 0.176(3) 1 d . U . A 2
H25 H 0.6249 0.3044 0.7036 0.036 Uiso 0.176(3) 1 calc R . . A 2
C26 C 0.349(8) 0.484(3) 0.7500 0.055(13) Uiso 0.176(3) 2 d DS TU P A 2
C27 C 0.287(10) 0.573(4) 0.7500 0.068(15) Uiso 0.176(3) 2 d DS TU P A 2
C28 C 0.479(9) 0.582(3) 0.7500 0.066(14) Uiso 0.176(3) 2 d DS TU P A 2
H28 H 0.5238 0.6158 0.7500 0.079 Uiso 0.176(3) 2 calc RS T P A 2
C29 C 0.607(11) 0.542(2) 0.7500 0.070(15) Uiso 0.176(3) 2 d DS TU P A 2
H29 H 0.7357 0.5489 0.7500 0.084 Uiso 0.176(3) 2 calc RS T P A 2
C30 C 0.541(8) 0.493(3) 0.7500 0.056(14) Uiso 0.176(3) 2 d DS TU P A 2
H30 H 0.6250 0.4650 0.7500 0.068 Uiso 0.176(3) 2 calc RS T P A 2
C31 C 0.361(6) 0.4039(17) 0.8546(16) 0.034(8) Uani 0.176(3) 1 d . U . A 2
C32 C 0.354(6) 0.425(2) 0.9382(17) 0.043(10) Uani 0.176(3) 1 d . U . A 2
C33 C 0.535(6) 0.4307(15) 0.9449(17) 0.031(8) Uani 0.176(3) 1 d . U . A 2
H33 H 0.5945 0.4387 0.9754 0.037 Uiso 0.176(3) 1 calc R . . A 2
C34 C 0.631(7) 0.422(2) 0.896(2) 0.058(15) Uani 0.176(3) 1 d . U . A 2
H34 H 0.7615 0.4263 0.8952 0.070 Uiso 0.176(3) 1 calc R . . A 2
C35 C 0.552(6) 0.4099(16) 0.8560(18) 0.034(8) Uani 0.176(3) 1 d . U . A 2
H35 H 0.6236 0.4048 0.8268 0.041 Uiso 0.176(3) 1 calc R . . A 2
B2AA B 0.043(6) 0.4192(18) 0.7192(17) 0.024(5) Uani 0.176(3) 1 d . U . A 2
H2AA H -0.0298 0.4490 0.6973 0.029 Uiso 0.176(3) 1 calc R . . A 2
B8 B 0.038(6) 0.3568(18) 0.6974(17) 0.024(5) Uani 0.176(3) 1 d . U . A 2
H8 H -0.0324 0.3436 0.6626 0.028 Uiso 0.176(3) 1 calc R . . A 2
B9 B -0.094(9) 0.375(3) 0.7500 0.025(6) Uani 0.176(3) 2 d S TU P A 2
H9 H -0.2488 0.3754 0.7500 0.030 Uiso 0.176(3) 2 calc RS T P A 2
B10 B 0.041(8) 0.316(2) 0.7500 0.022(6) Uani 0.176(3) 2 d S TU P A 2
H10 H -0.0194 0.2768 0.7500 0.026 Uiso 0.176(3) 2 calc RS T P A 2
C26B C 0.220(13) 0.524(3) 0.7500 0.058(16) Uiso 0.176(3) 2 d DS TU P A 2
H26B H 0.0909 0.5172 0.7500 0.070 Uiso 0.176(3) 2 calc RS T P A 2

loop_
_atom_site_aniso_label
_atom_site_aniso_U_11
_atom_site_aniso_U_22
_atom_site_aniso_U_33
_atom_site_aniso_U_23
_atom_site_aniso_U_13
_atom_site_aniso_U_12
O1 0.130(7) 0.054(4) 0.063(5) 0.030(4) 0.003(5) -0.021(5)
C40 0.058(6) 0.063(6) 0.052(6) -0.006(5) 0.015(5) -0.020(5)
C41 0.078(7) 0.017(4) 0.033(4) -0.003(3) 0.006(5) -0.015(4)
C42 0.042(5) 0.038(5) 0.051(5) 0.008(4) -0.005(4) 0.006(4)
N1 0.033(5) 0.040(5) 0.034(5) 0.006(4) 0.000 0.000
C36 0.076(7) 0.041(6) 0.088(8) 0.018(6) -0.033(7) -0.008(5)
C37 0.093(10) 0.075(8) 0.107(10) -0.008(8) 0.025(9) 0.039(8)
C38 0.056(6) 0.145(12) 0.032(5) 0.006(6) -0.006(5) 0.018(8)
C39 0.081(10) 0.26(2) 0.078(9) -0.036(12) -0.011(8) -0.087(13)
C3 0.020(3) 0.023(3) 0.025(3) 0.001(3) 0.000(3) -0.005(3)
C9 0.018(3) 0.027(4) 0.026(3) 0.005(3) 0.000(3) -0.001(3)
C15 0.008(4) 0.019(5) 0.013(5) 0.000 0.000 0.002(3)
B1 0.010(3) 0.019(4) 0.020(3) 0.000(3) -0.003(3) -0.001(3)
B2 0.014(3) 0.026(4) 0.018(3) 0.001(3) 0.002(3) -0.001(3)
B3 0.008(4) 0.026(5) 0.022(5) 0.000 0.000 0.000(4)
Br1 0.0410(8) 0.0583(7) 0.0187(5) -0.0073(5) -0.0065(7) -0.0066(8)
Br2 0.0331(6) 0.0250(5) 0.0623(7) -0.0213(5) 0.0082(6) 0.0030(5)
Br3 0.0537(11) 0.0165(7) 0.0678(11) 0.000 0.000 -0.0045(7)
C1 0.004(5) 0.020(6) 0.013(5) 0.000 0.000 0.001(4)
C2 0.010(3) 0.013(4) 0.017(4) -0.001(3) 0.001(3) -0.001(3)
C4 0.023(4) 0.016(4) 0.014(4) -0.001(3) -0.001(3) 0.000(3)
C5 0.032(5) 0.030(5) 0.018(4) -0.004(4) 0.013(4) 0.005(4)
C6 0.016(4) 0.030(5) 0.025(4) -0.006(4) 0.002(3) -0.002(4)
C7 0.008(4) 0.029(5) 0.021(4) -0.006(3) -0.001(3) -0.001(3)
C8 0.015(4) 0.014(4) 0.011(3) 0.006(3) -0.002(3) 0.003(3)
C10 0.022(4) 0.017(4) 0.027(4) -0.004(3) 0.002(4) 0.005(3)
C11 0.019(4) 0.023(4) 0.027(4) -0.002(4) -0.004(3) -0.006(4)
C12 0.009(3) 0.023(4) 0.027(4) -0.006(3) 0.003(3) -0.006(3)
C13 0.011(3) 0.018(4) 0.015(4) -0.003(3) 0.003(3) 0.000(3)
C14 0.009(4) 0.023(5) 0.012(5) 0.000 0.000 0.001(3)
C16 0.023(5) 0.024(5) 0.027(6) 0.000 0.000 0.009(4)
C17 0.025(5) 0.028(5) 0.052(8) 0.000 0.000 0.018(4)
C18 0.022(5) 0.038(5) 0.047(8) 0.000 0.000 0.016(4)
C19 0.012(4) 0.031(5) 0.035(7) 0.000 0.000 0.006(4)
B4 0.008(4) 0.014(4) 0.019(4) 0.002(3) 0.006(3) 0.003(3)
B5 0.008(5) 0.020(7) 0.015(6) 0.000 0.000 0.006(5)
B6 0.009(4) 0.019(4) 0.015(4) -0.001(3) -0.001(3) 0.001(4)
B7 0.018(6) 0.017(6) 0.015(6) 0.000 0.000 -0.005(5)
Br4 0.083(6) 0.043(4) 0.114(6) -0.031(4) -0.013(5) -0.006(4)
Br5 0.167(14) 0.016(4) 0.080(7) 0.000 0.000 0.016(6)
Br6 0.058(5) 0.074(5) 0.042(3) -0.003(3) 0.013(4) 0.001(5)
C20 0.014(7) 0.026(7) 0.021(8) 0.000 0.000 0.000(5)
C21 0.029(8) 0.034(12) 0.045(19) -0.001(13) -0.007(8) -0.003(7)
C22 0.028(10) 0.031(9) 0.032(18) 0.002(10) 0.004(9) -0.001(7)
C23 0.026(10) 0.037(13) 0.06(2) -0.005(15) 0.004(9) -0.001(7)
C24 0.030(10) 0.028(13) 0.033(18) 0.015(11) 0.004(9) -0.005(8)
C25 0.029(8) 0.027(12) 0.033(18) 0.012(11) -0.005(8) -0.003(7)
C31 0.030(9) 0.04(2) 0.030(9) -0.003(10) 0.003(7) -0.005(9)
C32 0.032(9) 0.06(3) 0.034(8) -0.007(9) -0.007(7) -0.001(10)
C33 0.031(9) 0.019(19) 0.044(12) -0.004(12) -0.008(7) 0.004(10)
C34 0.034(11) 0.09(4) 0.053(13) -0.024(16) -0.001(9) -0.011(12)
C35 0.029(9) 0.03(2) 0.046(12) -0.009(12) 0.002(7) -0.003(9)
B2AA 0.015(8) 0.029(8) 0.029(10) 0.001(5) -0.004(6) -0.003(6)
B8 0.016(7) 0.027(9) 0.027(10) 0.001(6) -0.002(5) -0.002(6)
B9 0.016(8) 0.028(10) 0.032(13) 0.000 0.000 -0.002(7)
B10 0.014(8) 0.028(10) 0.023(11) 0.000 0.000 -0.002(7)

loop_
_atom_type_symbol
_atom_type_description
_atom_type_scat_dispersion_real
_atom_type_scat_dispersion_imag
_atom_type_scat_source
C C 0.0033 0.0016 'International Tables Vol C Tables 4.2.6.8 and 6.1.1.4'
H H 0.0000 0.0000 'International Tables Vol C Tables 4.2.6.8 and 6.1.1.4'
B B 0.0013 0.0007 'International Tables Vol C Tables 4.2.6.8 and 6.1.1.4'
Br Br -0.2901 2.4595 'International Tables Vol C Tables 4.2.6.8 and 6.1.1.4'
N N 0.0061 0.0033 'International Tables Vol C Tables 4.2.6.8 and 6.1.1.4'
O O 0.0106 0.0060 'International Tables Vol C Tables 4.2.6.8 and 6.1.1.4'

loop_
_exptl_crystal_face_index_h
_exptl_crystal_face_index_k
_exptl_crystal_face_index_l
_exptl_crystal_face_perp_dist
_exptl_oxdiff_crystal_face_indexfrac_h
_exptl_oxdiff_crystal_face_indexfrac_k
_exptl_oxdiff_crystal_face_indexfrac_l
_exptl_oxdiff_crystal_face_x
_exptl_oxdiff_crystal_face_y
_exptl_oxdiff_crystal_face_z
34 16 0 0.0708 34.0000 16.0000 0.0000 -0.9918 0.1205 -0.0591
-34 -16 0 0.0708 -34.0000 -16.0000 -0.0000 0.9918 -0.1205 0.0591
-30 -23 0 0.0640 -29.9999 -23.0000 -0.0000 0.9472 -0.3292 0.0626
30 23 0 0.0984 29.9999 23.0000 0.0000 -0.9472 0.3292 -0.0626
-3 -2 -10 0.2541 -2.9997 -1.9998 -10.0000 0.0369 0.0030 0.9843
3 2 10 0.2541 2.9997 1.9998 10.0000 -0.0369 -0.0030 -0.9843
7 37 1 0.0994 6.9998 36.9999 1.0000 -0.4722 0.8675 -0.1498
-7 -37 -1 0.1256 -6.9998 -36.9999 -1.0000 0.4722 -0.8675 0.1498
36 -11 0 0.0558 36.0001 -10.9999 0.0000 -0.8234 -0.5733 -0.0295
-36 11 0 0.0623 -36.0001 10.9999 -0.0000 0.8234 0.5733 0.0295
1 -38 0 0.1016 1.0002 -37.9999 -0.0000 0.2830 -0.9615 0.0437
-22 30 1 0.0643 -22.0002 29.9998 1.0000 0.3198 0.9315 -0.1073
16 30 -5 0.1606 16.0000 30.0000 -5.0000 -0.6768 0.6346 0.4348

loop_
_geom_angle_atom_site_label_1
_geom_angle_atom_site_label_2
_geom_angle_atom_site_label_3
_geom_angle
_geom_angle_site_symmetry_1
_geom_angle_site_symmetry_3
H40A C40 H40B 109.5 . .
H40A C40 H40C 109.5 . .
H40B C40 H40C 109.5 . .
C41 C40 H40A 109.5 . .
C41 C40 H40B 109.5 . .
C41 C40 H40C 109.5 . .
O1 C41 C40 123.3(9) . .
O1 C41 C42 120.5(10) . .
C40 C41 C42 116.1(7) . .
C41 C42 H42A 109.5 . .
C41 C42 H42B 109.5 . .
C41 C42 H42C 109.5 . .
H42A C42 H42B 109.5 . .
H42A C42 H42C 109.5 . .
H42B C42 H42C 109.5 . .
C36 N1 C36 108.7(10) 4_556 .
C38 N1 C36 108.0(7) . 4_556
C38 N1 C36 108.0(7) 4_556 .
C38 N1 C36 109.2(7) 4_556 4_556
C38 N1 C36 109.2(7) . .
C38 N1 C38 113.7(10) . 4_556
N1 C36 H36A 108.8 . .
N1 C36 H36B 108.8 . .
N1 C36 C37 113.8(8) . .
H36A C36 H36B 107.7 . .
C37 C36 H36A 108.8 . .
C37 C36 H36B 108.8 . .
C36 C37 H37A 109.5 . .
C36 C37 H37B 109.5 . .
C36 C37 H37C 109.5 . .
H37A C37 H37B 109.5 . .
H37A C37 H37C 109.5 . .
H37B C37 H37C 109.5 . .
N1 C38 H38A 109.0 . .
N1 C38 H38B 109.0 . .
N1 C38 C39 112.9(9) . .
H38A C38 H38B 107.8 . .
C39 C38 H38A 109.0 . .
C39 C38 H38B 109.0 . .
C38 C39 H39A 109.5 . .
C38 C39 H39B 109.5 . .
C38 C39 H39C 109.5 . .
H39A C39 H39B 109.5 . .
H39A C39 H39C 109.5 . .
H39B C39 H39C 109.5 . .
C2 C3 H3A 120.2 . .
C2 C3 C4 119.5(6) . .
C4 C3 H3A 120.2 . .
C31 C3 H3B 126.2 . .
C32 C3 H3B 126.2 . .
C32 C3 C31 108(3) . .
C8 C9 H9A 119.9 . .
C10 C9 H9A 119.9 . .
C10 C9 C8 120.3(6) . .
C21 C9 H9B 125.6 . .
C21 C9 C22 109(3) . .
C22 C9 H9B 125.6 . .
C14 C15 H15 119.8 . .
C16 C15 H15 119.8 . .
C16 C15 C14 120.5(11) . .
B2 B1 B3 108.7(5) 6_557 .
B2 B1 B4 109.2(5) 6_557 .
B2 B1 C20 52.3(17) 6_557 .
B2 B1 B8 55.7(14) 6_557 6_557
B3 B1 B8 109.7(15) . 6_557
C1 B1 B2 59.8(5) . 6_557
C1 B1 B3 58.1(5) . .
C1 B1 B4 103.7(5) . .
C1 B1 B6 105.3(6) . 6_557
C2 B1 B2 120.3(6) . 6_557
C2 B1 B3 120.8(6) . .
C2 B1 C1 123.0(6) . .
C2 B1 B4 123.7(6) . .
C2 B1 B6 124.2(6) . 6_557
B4 B1 B3 58.8(5) . .
B6 B1 B2 61.1(4) 6_557 6_557
B6 B1 B3 107.1(6) 6_557 .
B6 B1 B4 59.9(4) 6_557 .
C20 B1 B3 64.8(15) . .
C20 B1 B8 97(2) . 6_557
C31 B1 B2 111.3(17) . 6_557
C31 B1 B3 127.9(17) . .
C31 B1 C20 120(2) . .
C31 B1 B2AA 137(2) . 6_557
C31 B1 B8 120(2) . 6_557
B2AA B1 B2 101.7(16) 6_557 6_557
B2AA B1 B3 60.6(15) 6_557 .
B2AA B1 C20 102(2) 6_557 .
B2AA B1 B8 59(2) 6_557 6_557
B1 B2 B2 108.1(3) 6_557 6_557
B1 B2 B5 106.7(6) 6_557 .
B1 B2 B6 58.8(4) 6_557 .
B1 B2 C21 125.9(16) 6_557 .
B1 B2 B10 114(2) 6_557 .
C1 B2 B1 58.0(4) . 6_557
C1 B2 B2 58.8(3) . 6_557
C1 B2 B5 102.8(5) . .
C1 B2 B6 102.2(6) . .
C8 B2 B1 122.3(6) . 6_557
C8 B2 B2 119.0(4) . 6_557
C8 B2 C1 123.3(6) . .
C8 B2 B5 124.7(7) . .
C8 B2 B6 126.5(6) . .
B5 B2 B2 59.6(3) . 6_557
B5 B2 B6 59.8(5) . .
B6 B2 B2 107.5(4) . 6_557
C20 B2 B1 64.2(16) . 6_557
C20 B2 B2 55.0(11) . 6_557
C20 B2 C21 117(2) . .
C20 B2 B8 113(3) . .
C20 B2 B10 107.7(19) . .
C21 B2 B2 113.9(15) . 6_557
C21 B2 B10 116(3) . .
B8 B2 B1 64.6(16) . 6_557
B8 B2 B2 107.5(16) . 6_557
B8 B2 C21 127(2) . .
B8 B2 B10 61(2) . .
B10 B2 B2 60.0(10) . 6_557
B1 B3 B1 106.5(7) 6_557 .
B1 B3 C20 57.0(6) 6_557 .
B1 B3 C20 57.0(6) . .
C1 B3 B1 57.8(4) . 6_557
C1 B3 B1 57.8(4) . .
C1 B3 B4 104.6(6) . .
C1 B3 B4 104.6(6) . 6_557
C14 B3 B1 121.6(4) . 6_557
C14 B3 B1 121.6(4) . .
C14 B3 C1 123.8(8) . .
C14 B3 B4 122.9(7) . .
C14 B3 B4 122.9(7) . 6_557
B4 B3 B1 60.2(4) 6_557 6_557
B4 B3 B1 108.4(6) 6_557 .
B4 B3 B1 108.4(6) . 6_557
B4 B3 B1 60.2(4) . .
B4 B3 B4 60.9(6) 6_557 .
C26 B3 B1 121.2(10) . 6_557
C26 B3 B1 121.2(10) . .
C26 B3 C20 125(3) . .
C26 B3 B2AA 133(3) . 6_557
C26 B3 B2AA 133(3) . .
B2AA B3 B1 101.1(16) . .
B2AA B3 B1 101.1(16) 6_557 6_557
B2AA B3 B1 56.4(15) . 6_557
B2AA B3 B1 56.4(15) 6_557 .
B2AA B3 C20 94(2) . .
B2AA B3 C20 94(2) 6_557 .
B2AA B3 B2AA 56(3) 6_557 .
B1 C1 B1 116.7(7) . 6_557
B1 C1 B2 62.2(4) . 6_557
B1 C1 B2 114.6(6) 6_557 6_557
B1 C1 B2 62.2(4) 6_557 .
B1 C1 B2 114.6(6) . .
B1 C1 B3 64.1(4) 6_557 .
B1 C1 B3 64.1(4) . .
B1 C1 H1 116.9 . .
B1 C1 H1 116.9 6_557 .
B2 C1 B2 62.4(6) . 6_557
B2 C1 H1 118.2 . .
B2 C1 H1 118.2 6_557 .
B3 C1 B2 115.6(6) . 6_557
B3 C1 B2 115.6(6) . .
B3 C1 H1 116.1 . .
C3 C2 B1 117.8(6) . .
C3 C2 C7 117.2(7) . .
C7 C2 B1 124.9(7) . .
C3 C4 Br1 117.4(6) . .
C5 C4 C3 122.6(7) . .
C5 C4 Br1 120.0(6) . .
C4 C5 H5 120.9 . .
C6 C5 C4 118.2(7) . .
C6 C5 H5 120.9 . .
C5 C6 H6 119.8 . .
C5 C6 C7 120.4(7) . .
C7 C6 H6 119.8 . .
C2 C7 H7 119.0 . .
C6 C7 C2 122.0(7) . .
C6 C7 H7 119.0 . .
C9 C8 B2 117.9(6) . .
C13 C8 C9 116.9(7) . .
C13 C8 B2 125.1(7) . .
C9 C10 Br2 117.6(6) . .
C9 C10 C11 122.6(7) . .
C11 C10 Br2 119.8(6) . .
C10 C11 H11 121.3 . .
C12 C11 C10 117.5(7) . .
C12 C11 H11 121.3 . .
C11 C12 H12 119.4 . .
C11 C12 C13 121.2(7) . .
C13 C12 H12 119.4 . .
C8 C13 H13 119.3 . .
C12 C13 C8 121.4(7) . .
C12 C13 H13 119.3 . .
C15 C14 B3 115.8(9) . .
C19 C14 C15 117.5(10) . .
C19 C14 B3 126.7(10) . .
C15 C16 Br3 118.2(9) . .
C15 C16 C17 122.5(12) . .
C17 C16 Br3 119.2(9) . .
C16 C17 H17 122.0 . .
C18 C17 C16 115.9(12) . .
C18 C17 H17 122.0 . .
C17 C18 H18 118.7 . .
C19 C18 C17 122.7(12) . .
C19 C18 H18 118.7 . .
C14 C19 H19 119.5 . .
C18 C19 C14 120.9(12) . .
C18 C19 H19 119.5 . .
B1 B4 H4 122.1 . .
B3 B4 B1 61.0(4) . .
B3 B4 B4 59.5(3) . 6_557
B3 B4 H4 121.6 . .
B3 B4 B6 107.9(6) . 6_557
B3 B4 B7 107.2(6) . .
B4 B4 B1 107.9(4) 6_557 .
B4 B4 H4 121.8 6_557 .
B6 B4 B1 58.8(4) 6_557 .
B6 B4 B4 107.8(4) 6_557 6_557
B6 B4 H4 122.1 6_557 .
B6 B4 B7 59.9(5) 6_557 .
B7 B4 B1 106.7(6) . .
B7 B4 B4 59.7(3) . 6_557
B7 B4 H4 122.4 . .
B2 B5 B2 60.8(6) . 6_557
B2 B5 H5A 120.8 . .
B2 B5 H5A 120.8 6_557 .
B2 B5 B6 109.1(7) 6_557 .
B2 B5 B6 109.1(7) . 6_557
B2 B5 B6 60.5(4) 6_557 6_557
B2 B5 B6 60.5(4) . .
B6 B5 H5A 121.6 . .
B6 B5 H5A 121.6 6_557 .
B6 B5 B6 108.0(9) 6_557 .
B7 B5 B2 109.2(7) . 6_557
B7 B5 B2 109.2(7) . .
B7 B5 H5A 121.2 . .
B7 B5 B6 60.0(5) . .
B7 B5 B6 60.0(5) . 6_557
B1 B6 B2 60.2(4) 6_557 .
B1 B6 B4 61.3(4) 6_557 6_557
B1 B6 B5 107.7(6) 6_557 .
B1 B6 H6A 121.2 6_557 .
B1 B6 B7 108.9(7) 6_557 .
B2 B6 H6A 121.3 . .
B4 B6 B2 109.5(6) 6_557 .
B4 B6 B5 108.2(6) 6_557 .
B4 B6 H6A 120.7 6_557 .
B4 B6 B7 60.2(5) 6_557 .
B5 B6 B2 59.7(5) . .
B5 B6 H6A 122.3 . .
B7 B6 B2 108.3(6) . .
B7 B6 B5 59.7(6) . .
B7 B6 H6A 121.5 . .
B4 B7 B4 60.6(7) . 6_557
B4 B7 H7A 121.5 6_557 .
B4 B7 H7A 121.5 . .
B5 B7 B4 108.2(7) . 6_557
B5 B7 B4 108.2(7) . .
B5 B7 B6 60.2(5) . 6_557
B5 B7 B6 60.2(5) . .
B5 B7 H7A 121.5 . .
B6 B7 B4 59.8(5) 6_557 .
B6 B7 B4 59.8(5) . 6_557
B6 B7 B4 108.3(8) . .
B6 B7 B4 108.3(8) 6_557 6_557
B6 B7 B6 108.3(8) 6_557 .
B6 B7 H7A 121.6 . .
B6 B7 H7A 121.6 6_557 .
B1 C20 B1 108(3) . 6_557
B1 C20 B3 58.2(15) 6_557 .
B1 C20 B3 58.2(15) . .
B1 C20 H20 120.0 . .
B1 C20 H20 120.0 6_557 .
B2 C20 B1 63.5(11) . 6_557
B2 C20 B1 119(3) 6_557 6_557
B2 C20 B1 63.5(11) 6_557 .
B2 C20 B1 119(3) . .
B2 C20 B2 70(2) . 6_557
B2 C20 B3 113(3) . .
B2 C20 B3 113(3) 6_557 .
B2 C20 H20 113.2 . .
B2 C20 H20 113.2 6_557 .
B3 C20 H20 123.4 . .
C9 C21 B2 105(3) . .
C25 C21 C9 129(4) . .
C25 C21 B2 126(4) . .
C9 C22 Br4 119(3) . .
C23 C22 C9 120(4) . .
C23 C22 Br4 118(3) . .
C22 C23 H23 120.7 . .
C24 C23 C22 119(5) . .
C24 C23 H23 120.7 . .
C23 C24 H24 118.2 . .
C23 C24 C25 124(4) . .
C25 C24 H24 118.2 . .
C21 C25 C24 117(4) . .
C21 C25 H25 121.4 . .
C24 C25 H25 121.4 . .
C30 C26 B3 130(6) . .
C30 C26 C26B 123(8) . .
C26B C26 B3 107(5) . .
C28 C27 Br5 108(6) . .
C26B C27 Br5 132(6) . .
C26B C27 C28 120(9) . .
C27 C28 H28 119.2 . .
C29 C28 C27 122(9) . .
C29 C28 H28 119.2 . .
C28 C29 H29 120.4 . .
C28 C29 C30 119(8) . .
C30 C29 H29 120.4 . .
C26 C30 H30 120.6 . .
C29 C30 C26 119(7) . .
C29 C30 H30 120.6 . .
C3 C31 B1 112(3) . .
C35 C31 C3 122(4) . .
C35 C31 B1 123(4) . .
C3 C32 Br6 111(3) . .
C33 C32 C3 134(4) . .
C33 C32 Br6 113(4) . .
C32 C33 H33 125.7 . .
C32 C33 C34 109(4) . .
C34 C33 H33 125.7 . .
C33 C34 H34 117.4 . .
C35 C34 C33 125(5) . .
C35 C34 H34 117.4 . .
C31 C35 H35 119.9 . .
C34 C35 C31 120(5) . .
C34 C35 H35 119.9 . .
B1 B2AA B3 62.9(15) 6_557 .
B1 B2AA H2AA 117.0 6_557 .
B1 B2AA B8 65(2) 6_557 .
B1 B2AA B9 116(3) 6_557 .
B3 B2AA H2AA 115.8 . .
B2AA B2AA B1 111.7(15) 6_557 6_557
B2AA B2AA B3 62.2(15) 6_557 .
B2AA B2AA H2AA 121.7 6_557 .
B2AA B2AA B8 109(2) 6_557 .
B2AA B2AA B9 61.8(18) 6_557 .
B8 B2AA B3 117(3) . .
B8 B2AA H2AA 118.7 . .
B9 B2AA B3 117(3) . .
B9 B2AA H2AA 117.2 . .
B9 B2AA B8 61(3) . .
B1 B8 H8 122.1 6_557 .
B2 B8 B1 59.8(14) . 6_557
B2 B8 B2AA 102(3) . .
B2 B8 H8 122.6 . .
B2 B8 B9 109(3) . .
B2 B8 B10 62(2) . .
B2AA B8 B1 56(2) . 6_557
B2AA B8 H8 125.7 . .
B2AA B8 B9 59(3) . .
B2AA B8 B10 108(3) . .
B9 B8 B1 107(3) . 6_557
B9 B8 H8 120.5 . .
B9 B8 B10 63(3) . .
B10 B8 B1 111(3) . 6_557
B10 B8 H8 118.3 . .
B2AA B9 B2AA 56(4) . 6_557
B2AA B9 B8 60(3) 6_557 6_557
B2AA B9 B8 105(4) 6_557 .
B2AA B9 B8 60(3) . .
B2AA B9 B8 105(4) . 6_557
B2AA B9 H9 123.9 6_557 .
B2AA B9 H9 123.9 . .
B2AA B9 B10 106(4) . .
B2AA B9 B10 106(4) 6_557 .
B8 B9 B8 106(4) . 6_557
B8 B9 H9 122.8 . .
B8 B9 H9 122.8 6_557 .
B8 B9 B10 59(2) . .
B8 B9 B10 59(2) 6_557 .
B10 B9 H9 122.7 . .
B2 B10 B2 60(2) 6_557 .
B2 B10 B9 102(3) . .
B2 B10 B9 102(3) 6_557 .
B2 B10 H10 124.5 . .
B2 B10 H10 124.5 6_557 .
B8 B10 B2 104(3) . 6_557
B8 B10 B2 56.6(19) 6_557 6_557
B8 B10 B2 104(3) 6_557 .
B8 B10 B2 56.6(19) . .
B8 B10 B8 105(4) . 6_557
B8 B10 B9 58(2) . .
B8 B10 B9 58(2) 6_557 .
B8 B10 H10 124.0 . .
B8 B10 H10 124.0 6_557 .
B9 B10 H10 125.4 . .
C26 C26B H26B 121.0 . .
C27 C26B C26 118(9) . .
C27 C26B H26B 121.0 . .

loop_
_geom_bond_atom_site_label_1
_geom_bond_atom_site_label_2
_geom_bond_distance
_geom_bond_site_symmetry_2
O1 C41 1.201(10) .
C40 H40A 0.9800 .
C40 H40B 0.9800 .
C40 H40C 0.9800 .
C40 C41 1.477(13) .
C41 C42 1.491(12) .
C42 H42A 0.9800 .
C42 H42B 0.9800 .
C42 H42C 0.9800 .
N1 C36 1.524(11) .
N1 C36 1.524(11) 4_556
N1 C38 1.477(10) 4_556
N1 C38 1.477(10) .
C36 H36A 0.9900 .
C36 H36B 0.9900 .
C36 C37 1.557(15) .
C37 H37A 0.9800 .
C37 H37B 0.9800 .
C37 H37C 0.9800 .
C38 H38A 0.9900 .
C38 H38B 0.9900 .
C38 C39 1.534(18) .
C39 H39A 0.9800 .
C39 H39B 0.9800 .
C39 H39C 0.9800 .
C3 H3A 0.9500 .
C3 H3B 0.9500 .
C3 C2 1.397(10) .
C3 C4 1.399(10) .
C3 C31 1.48(4) .
C3 C32 1.39(5) .
C9 H9A 0.9500 .
C9 H9B 0.9500 .
C9 C8 1.414(10) .
C9 C10 1.377(10) .
C9 C21 1.40(4) .
C9 C22 1.53(4) .
C15 H15 0.9500 .
C15 C14 1.424(16) .
C15 C16 1.381(16) .
B1 B2 1.783(10) 6_557
B1 B3 1.817(10) .
B1 C1 1.710(9) .
B1 C2 1.581(10) .
B1 B4 1.803(11) .
B1 B6 1.758(10) 6_557
B1 C20 1.79(3) .
B1 C31 1.59(4) .
B1 B2AA 1.70(4) 6_557
B1 B8 1.86(5) 6_557
B2 B1 1.783(10) 6_557
B2 B2 1.806(14) 6_557
B2 C1 1.743(11) .
B2 C8 1.539(10) .
B2 B5 1.785(12) .
B2 B6 1.799(11) .
B2 C20 1.58(4) .
B2 C21 1.78(5) .
B2 B8 1.70(4) .
B2 B10 1.81(5) .
B3 B1 1.817(10) 6_557
B3 C1 1.714(15) .
B3 C14 1.590(15) .
B3 B4 1.778(12) 6_557
B3 B4 1.778(12) .
B3 C20 1.93(5) .
B3 C26 1.41(7) .
B3 B2AA 1.78(4) 6_557
B3 B2AA 1.78(4) .
Br1 C4 1.899(8) .
Br2 C10 1.902(8) .
Br3 C16 1.907(13) .
C1 B1 1.710(9) 6_557
C1 B2 1.743(11) 6_557
C1 H1 1.1200 .
C2 C7 1.411(10) .
C4 C5 1.395(11) .
C5 H5 0.9500 .
C5 C6 1.366(12) .
C6 H6 0.9500 .
C6 C7 1.401(11) .
C7 H7 0.9500 .
C8 C13 1.403(10) .
C10 C11 1.388(11) .
C11 H11 0.9500 .
C11 C12 1.381(11) .
C12 H12 0.9500 .
C12 C13 1.392(10) .
C13 H13 0.9500 .
C14 C19 1.398(15) .
C16 C17 1.407(18) .
C17 H17 0.9500 .
C17 C18 1.407(19) .
C18 H18 0.9500 .
C18 C19 1.383(17) .
C19 H19 0.9500 .
B4 B4 1.803(17) 6_557
B4 H4 1.1200 .
B4 B6 1.779(12) 6_557
B4 B7 1.787(13) .
B5 B2 1.785(12) 6_557
B5 H5A 1.1200 .
B5 B6 1.786(11) 6_557
B5 B6 1.786(11) .
B5 B7 1.777(17) .
B6 B1 1.758(10) 6_557
B6 B4 1.780(12) 6_557
B6 H6A 1.1200 .
B6 B7 1.782(11) .
B7 B4 1.787(13) 6_557
B7 B6 1.782(11) 6_557
B7 H7A 1.1200 .
Br4 C22 1.91(4) .
Br5 C27 1.73(10) .
Br6 C32 1.97(5) .
C20 B1 1.79(3) 6_557
C20 B2 1.58(4) 6_557
C20 H20 1.1200 .
C21 C25 1.26(6) .
C22 C23 1.39(6) .
C23 H23 0.9500 .
C23 C24 1.28(6) .
C24 H24 0.9500 .
C24 C25 1.42(6) .
C25 H25 0.9500 .
C26 C30 1.406(15) .
C26 C26B 1.41(2) .
C27 C28 1.408(15) .
C27 C26B 1.41(2) .
C28 H28 0.9500 .
C28 C29 1.402(15) .
C29 H29 0.9500 .
C29 C30 1.405(15) .
C30 H30 0.9500 .
C31 C35 1.40(6) .
C32 C33 1.33(6) .
C33 H33 0.9500 .
C33 C34 1.50(7) .
C34 H34 0.9500 .
C34 C35 1.26(7) .
C35 H35 0.9500 .
B2AA B1 1.70(4) 6_557
B2AA B2AA 1.66(9) 6_557
B2AA H2AA 1.1200 .
B2AA B8 1.76(6) .
B2AA B9 1.75(7) .
B8 B1 1.86(4) 6_557
B8 H8 1.1200 .
B8 B9 1.77(6) .
B8 B10 1.79(6) .
B9 B2AA 1.75(7) 6_557
B9 B8 1.77(6) 6_557
B9 H9 1.1200 .
B9 B10 1.85(9) .
B10 B2 1.81(5) 6_557
B10 B8 1.79(6) 6_557
B10 H10 1.1200 .
C26B H26B 0.9500 .
